data_7154085
loop_
_publ_author_name
'Yin, Yong'
'Wu, Xun'
'Han, Hong-Wei'
'Sha, Shao'
'Wang, She-Feng'
'Qiao, Fang'
'Lu, Ai-Min'
'Lv, Peng-Cheng'
'Zhu, Hai-Liang'

_publ_section_title
;
 Discovery and synthesis of a novel series of potent, selective inhibitors
 of the PI3K\a: 2-alkyl-chromeno[4,3-c]pyrazol-4(2H)-one derivatives.
;
_journal_issue 45
_journal_name_full 'Organic &amp; biomolecular chemistry'
_journal_page_first 9157
_journal_page_last 9165
_journal_paper_doi 10.1039/c4ob01589d
_journal_volume 12
_journal_year 2014
_chemical_formula_moiety C13H12N2O2
_chemical_formula_sum 'C13 H12 N2 O2'
_chemical_formula_weight 43.03
_chemical_melting_point 181.0(10)
_chemical_name_common wx-4
_chemical_name_systematic 4p
_chemical_properties_physical 'Hygroscopic, Heat-sensitive'
_space_group_IT_number 14
_symmetry_space_group_name_Hall '-P 2ybc'
_symmetry_space_group_name_H-M 'P 1 21/c 1'
_atom_sites_solution_hydrogens geom
_atom_sites_solution_primary direct
_atom_sites_solution_secondary difmap
_audit_creation_method SHELXL-97
_cell_angle_alpha 90.00
_cell_angle_beta 104.082(4)
_cell_angle_gamma 90.00
_cell_formula_units_Z 4
_cell_length_a 8.7007(12)
_cell_length_b 15.1805(19)
_cell_length_c 8.6860(10)
_cell_measurement_temperature 273(2)
_cell_volume 1112.8(2)
_computing_structure_refinement 'SHELXL-97 (Sheldrick, 1997)'
_computing_structure_solution 'SHELXS-97 (Sheldrick, 1990)'
_diffrn_ambient_temperature 273(2)
_diffrn_measured_fraction_theta_full 0.993
_diffrn_measured_fraction_theta_max 0.993
_diffrn_radiation_monochromator graphite
_diffrn_radiation_source 'fine-focus sealed tube'
_diffrn_radiation_type MoK\a
_diffrn_radiation_wavelength 0.71073
_diffrn_reflns_av_R_equivalents 0.0251
_diffrn_reflns_av_sigmaI/netI 0.0238
_diffrn_reflns_limit_h_max 11
_diffrn_reflns_limit_h_min -11
_diffrn_reflns_limit_k_max 16
_diffrn_reflns_limit_k_min -19
_diffrn_reflns_limit_l_max 11
_diffrn_reflns_limit_l_min -10
_diffrn_reflns_number 11021
_diffrn_reflns_theta_full 27.50
_diffrn_reflns_theta_max 27.50
_diffrn_reflns_theta_min 2.76
_exptl_absorpt_coefficient_mu 0.127
_exptl_crystal_colour colorless
_exptl_crystal_density_diffrn 1.413
_exptl_crystal_density_method 'not measured'
_exptl_crystal_description parallelepiped
_exptl_crystal_F_000 484
_exptl_crystal_preparation 'Magnetic properties'
_refine_diff_density_max 0.184
_refine_diff_density_min -0.186
_refine_diff_density_rms 0.041
_refine_ls_extinction_method none
_refine_ls_goodness_of_fit_ref 1.050
_refine_ls_hydrogen_treatment mixed
_refine_ls_matrix_type full
_refine_ls_number_parameters 155
_refine_ls_number_reflns 2529
_refine_ls_number_restraints 0
_refine_ls_restrained_S_all 1.050
_refine_ls_R_factor_all 0.0639
_refine_ls_R_factor_gt 0.0446
_refine_ls_shift/su_max 0.001
_refine_ls_shift/su_mean 0.000
_refine_ls_structure_factor_coef Fsqd
_refine_ls_weighting_details 'calc w=1/[\s^2^(Fo^2^)+(0.0612P)^2^+0.2200P] where P=(Fo^2^+2Fc^2^)/3'
_refine_ls_weighting_scheme calc
_refine_ls_wR_factor_gt 0.1102
_refine_ls_wR_factor_ref 0.1239
_reflns_number_gt 1925
_reflns_number_total 2529
_reflns_threshold_expression >2sigma(I)
_cod_data_source_file c4ob01589d2.cif
_cod_data_source_block wx
_cod_depositor_comments
;
The following automatic conversions were performed:

'_chemical_melting_point' value '180-182' was changed to '181.0(10)'
- the average value was taken and precision was estimated.

Automatic conversion script
Id: cif_fix_values 2827 2014-09-09 07:05:25Z andrius 

 Adding full bibliography for 7154085.cif.
;
_cod_original_sg_symbol_H-M P21/c
_cod_original_formula_sum C13H12N2O2
_cod_database_code 7154085

loop_
_symmetry_equiv_pos_as_xyz
'x, y, z'
'-x, y+1/2, -z+1/2'
'-x, -y, -z'
'x, -y-1/2, z-1/2'

loop_
_atom_site_label
_atom_site_type_symbol
_atom_site_fract_x
_atom_site_fract_y
_atom_site_fract_z
_atom_site_U_iso_or_equiv
_atom_site_adp_type
_atom_site_occupancy
_atom_site_symmetry_multiplicity
_atom_site_calc_flag
_atom_site_refinement_flags
O2 O 0.08416(12) 1.14152(6) 0.12299(12) 0.0461(3) Uani 1 1 d .
O1 O -0.00229(14) 1.12806(6) 0.33951(14) 0.0579(3) Uani 1 1 d .
C1 C 0.21495(15) 0.97365(8) 0.15388(16) 0.0375(3) Uani 1 1 d .
C2 C 0.22909(15) 1.02643(9) 0.01992(16) 0.0391(3) Uani 1 1 d .
N2 N 0.21863(13) 0.87380(7) 0.32496(14) 0.0423(3) Uani 1 1 d .
C3 C 0.15979(15) 1.10996(9) 0.01006(16) 0.0400(3) Uani 1 1 d .
N1 N 0.26614(13) 0.89155(7) 0.18966(14) 0.0430(3) Uani 1 1 d .
C4 C 0.06703(16) 1.09350(9) 0.25140(17) 0.0422(3) Uani 1 1 d .
C5 C 0.13642(15) 1.00703(8) 0.26423(16) 0.0386(3) Uani 1 1 d .
C6 C 0.30207(18) 1.00123(10) -0.09875(17) 0.0478(4) Uani 1 1 d .
H6 H 0.3494 0.9461 -0.0945 0.057 Uiso 1 1 calc R
C7 C 0.16097(18) 1.16635(10) -0.11428(17) 0.0488(4) Uani 1 1 d .
H7 H 0.1135 1.2215 -0.1194 0.059 Uiso 1 1 calc R
C8 C 0.25832(18) 0.78854(9) 0.40367(19) 0.0497(4) Uani 1 1 d .
H8A H 0.2225 0.7417 0.3274 0.060 Uiso 1 1 calc R
H8B H 0.2028 0.7825 0.4874 0.060 Uiso 1 1 calc R
C9 C 0.14171(16) 0.94006(9) 0.37326(17) 0.0428(3) Uani 1 1 d .
H9 H 0.1000 0.9411 0.4622 0.051 Uiso 1 1 calc R
C10 C 0.43360(19) 0.77880(10) 0.4736(2) 0.0557(4) Uani 1 1 d .
H10A H 0.4532 0.7219 0.5254 0.067 Uiso 1 1 calc R
H10B H 0.4875 0.7796 0.3881 0.067 Uiso 1 1 calc R
C11 C 0.2333(2) 1.13965(11) -0.23014(19) 0.0551(4) Uani 1 1 d .
H11 H 0.2346 1.1770 -0.3147 0.066 Uiso 1 1 calc R
C12 C 0.3048(2) 1.05748(11) -0.22271(19) 0.0559(4) Uani 1 1 d .
H12 H 0.3545 1.0404 -0.3013 0.067 Uiso 1 1 calc R
C13 C 0.5033(3) 0.84889(13) 0.5910(2) 0.0783(6) Uani 1 1 d .
H13A H 0.4954 0.9048 0.5381 0.117 Uiso 1 1 calc R
H13B H 0.6127 0.8357 0.6373 0.117 Uiso 1 1 calc R
H13C H 0.4465 0.8511 0.6728 0.117 Uiso 1 1 calc R

loop_
_atom_site_aniso_label
_atom_site_aniso_U_11
_atom_site_aniso_U_22
_atom_site_aniso_U_33
_atom_site_aniso_U_23
_atom_site_aniso_U_13
_atom_site_aniso_U_12
O2 0.0533(6) 0.0359(5) 0.0500(6) 0.0001(4) 0.0140(5) 0.0033(4)
O1 0.0725(8) 0.0436(6) 0.0658(7) -0.0055(5) 0.0326(6) 0.0054(5)
C1 0.0322(6) 0.0355(6) 0.0423(7) -0.0027(5) 0.0041(5) -0.0010(5)
C2 0.0335(6) 0.0397(7) 0.0413(7) -0.0010(6) 0.0039(5) -0.0027(5)
N2 0.0398(6) 0.0384(6) 0.0482(7) 0.0040(5) 0.0093(5) -0.0003(5)
C3 0.0363(7) 0.0391(7) 0.0420(7) -0.0027(6) 0.0046(6) -0.0045(5)
N1 0.0410(6) 0.0400(6) 0.0475(7) 0.0033(5) 0.0097(5) 0.0035(5)
C4 0.0425(7) 0.0373(7) 0.0465(8) -0.0053(6) 0.0100(6) -0.0043(6)
C5 0.0353(7) 0.0358(6) 0.0431(7) -0.0030(5) 0.0068(6) -0.0027(5)
C6 0.0461(8) 0.0492(8) 0.0487(8) -0.0010(6) 0.0127(6) 0.0029(6)
C7 0.0501(8) 0.0419(7) 0.0510(8) 0.0045(6) 0.0058(7) -0.0047(6)
C8 0.0516(9) 0.0363(7) 0.0595(9) 0.0081(6) 0.0103(7) -0.0043(6)
C9 0.0397(7) 0.0421(7) 0.0468(8) -0.0022(6) 0.0107(6) -0.0030(6)
C10 0.0547(9) 0.0437(8) 0.0658(10) 0.0095(7) 0.0089(8) 0.0048(7)
C11 0.0582(9) 0.0567(9) 0.0492(9) 0.0101(7) 0.0106(7) -0.0099(7)
C12 0.0556(9) 0.0665(10) 0.0486(9) -0.0002(7) 0.0188(7) -0.0047(8)
C13 0.0734(12) 0.0633(11) 0.0815(13) 0.0045(10) -0.0135(10) -0.0074(9)

loop_
_atom_type_symbol
_atom_type_description
_atom_type_scat_dispersion_real
_atom_type_scat_dispersion_imag
_atom_type_scat_source
C C 0.0033 0.0016 'International Tables Vol C Tables 4.2.6.8 and 6.1.1.4'
H H 0.0000 0.0000 'International Tables Vol C Tables 4.2.6.8 and 6.1.1.4'
N N 0.0061 0.0033 'International Tables Vol C Tables 4.2.6.8 and 6.1.1.4'
O O 0.0106 0.0060 'International Tables Vol C Tables 4.2.6.8 and 6.1.1.4'

loop_
_geom_angle_atom_site_label_1
_geom_angle_atom_site_label_2
_geom_angle_atom_site_label_3
_geom_angle
C4 O2 C3 123.63(11)
N1 C1 C5 111.68(12)
N1 C1 C2 128.13(12)
C5 C1 C2 120.18(12)
C6 C2 C3 118.20(13)
C6 C2 C1 126.13(13)
C3 C2 C1 115.66(12)
C9 N2 N1 113.77(11)
C9 N2 C8 126.86(13)
N1 N2 C8 119.34(11)
C7 C3 O2 115.63(12)
C7 C3 C2 121.70(13)
O2 C3 C2 122.67(12)
C1 N1 N2 103.37(11)
O1 C4 O2 117.13(13)
O1 C4 C5 127.92(13)
O2 C4 C5 114.95(12)
C9 C5 C1 105.20(12)
C9 C5 C4 131.90(13)
C1 C5 C4 122.89(12)
C12 C6 C2 120.44(14)
C11 C7 C3 118.88(14)
N2 C8 C10 112.06(12)
N2 C9 C5 105.98(12)
C13 C10 C8 114.07(15)
C7 C11 C12 120.78(15)
C6 C12 C11 120.00(15)

loop_
_geom_bond_atom_site_label_1
_geom_bond_atom_site_label_2
_geom_bond_distance
O2 C4 1.3707(17)
O2 C3 1.3924(17)
O1 C4 1.2039(17)
C1 N1 1.3345(17)
C1 C5 1.4003(19)
C1 C2 1.4425(19)
C2 C6 1.389(2)
C2 C3 1.3977(19)
N2 C9 1.3312(18)
N2 N1 1.3642(17)
N2 C8 1.4652(17)
C3 C7 1.380(2)
C4 C5 1.4377(19)
C5 C9 1.3826(19)
C6 C12 1.379(2)
C7 C11 1.372(2)
C8 C10 1.505(2)
C10 C13 1.496(2)
C11 C12 1.388(2)
